data_7719052
loop_
_publ_author_name
'N&#x11b;mec, Vlastimil'
'Samsonov, Maksim A.'
'R&#x16f;&#x17e;i&#x10d;kov&#xe1;, Zde&#x148;ka'
'Vr&#xe1;na, Jan'
'R&#x16f;&#x17e;i&#x10d;ka, Ale&#x161;'

_publ_section_title
;
 The investigation of the steric hindrance of anilines by means of
 reactions with PCl<sub>3</sub> and BCl<sub>3</sub>.
;
_journal_issue 31
_journal_name_full 'Dalton transactions (Cambridge, England : 2003)'
_journal_page_first 11845
_journal_page_last 11856
_journal_paper_doi 10.1039/d5dt01182e
_journal_volume 54
_journal_year 2025
_chemical_formula_moiety 'C42 H45 Cl N P'
_chemical_formula_sum 'C42 H45 Cl N P'
_chemical_formula_weight 630.21
_space_group_crystal_system triclinic
_space_group_IT_number 2
_space_group_name_Hall '-P 1'
_space_group_name_H-M_alt 'P -1'
_atom_sites_solution_hydrogens geom
_audit_creation_method 'APEX4 v2022.10-0'
_audit_update_record
;
2024-11-22 deposited with the CCDC.	2025-07-02 downloaded from the CCDC.
;
_cell_angle_alpha 77.096(2)
_cell_angle_beta 73.546(2)
_cell_angle_gamma 77.110(2)
_cell_formula_units_Z 2
_cell_length_a 9.4491(6)
_cell_length_b 13.2080(9)
_cell_length_c 15.3895(10)
_cell_measurement_reflns_used 60376
_cell_measurement_temperature 150(2)
_cell_measurement_theta_max 27.5
_cell_measurement_theta_min 1
_cell_volume 1769.1(2)
_computing_cell_refinement 'APEX4 v2022.10-0 (Bruker AXS)'
_computing_data_collection 'Bruker Instrument Service vV6.2.3'
_computing_data_reduction 'SAINT V8.37A (Bruker AXS Inc., 2015)'
_computing_molecular_graphics 'Platon (Spek, 2009)'
_computing_publication_material 'Platon (Spek, 2009)'
_computing_structure_refinement 'SHELXL-2019/1 (Sheldrick, 2019)'
_computing_structure_solution 'XT, VERSION 2014/5'
_diffrn_ambient_temperature 150(2)
_diffrn_detector_area_resol_mean 10.4167
_diffrn_measured_fraction_theta_full 0.999
_diffrn_measured_fraction_theta_max 0.997
_diffrn_measurement_device_type 'Bruker D8 - Venture'
_diffrn_measurement_method '\f and \w scans to fill the Ewald sphere'
_diffrn_radiation_type MoK\a
_diffrn_radiation_wavelength 0.71073
_diffrn_reflns_av_R_equivalents 0.0791
_diffrn_reflns_av_unetI/netI 0.0418
_diffrn_reflns_Laue_measured_fraction_full 0.999
_diffrn_reflns_Laue_measured_fraction_max 0.997
_diffrn_reflns_limit_h_max 12
_diffrn_reflns_limit_h_min -12
_diffrn_reflns_limit_k_max 17
_diffrn_reflns_limit_k_min -17
_diffrn_reflns_limit_l_max 19
_diffrn_reflns_limit_l_min -19
_diffrn_reflns_number 60365
_diffrn_reflns_point_group_measured_fraction_full 0.999
_diffrn_reflns_point_group_measured_fraction_max 0.997
_diffrn_reflns_theta_full 25.242
_diffrn_reflns_theta_max 27.536
_diffrn_reflns_theta_min 2.365
_diffrn_source 'sealed X-ray tube'
_exptl_absorpt_coefficient_mu 0.183
_exptl_absorpt_correction_T_max 0.7456
_exptl_absorpt_correction_T_min 0.6255
_exptl_absorpt_correction_type multi-scan
_exptl_absorpt_process_details
;
SADABS-2016/2 - Bruker AXS area detector
scaling and absorption correction
Reference: Krause, L., Herbst-Irmer, R., Sheldrick G.M. & Stalke D.,
 J. Appl. Cryst. 48 (2015) 3-10.
;
_exptl_crystal_colour orange
_exptl_crystal_density_diffrn 1.183
_exptl_crystal_description plate
_exptl_crystal_F_000 672
_exptl_crystal_size_max 0.559
_exptl_crystal_size_mid 0.544
_exptl_crystal_size_min 0.156
_refine_diff_density_max 0.297
_refine_diff_density_min -0.464
_refine_diff_density_rms 0.054
_refine_ls_extinction_method none
_refine_ls_goodness_of_fit_ref 1.044
_refine_ls_hydrogen_treatment constr
_refine_ls_matrix_type full
_refine_ls_number_parameters 416
_refine_ls_number_reflns 8131
_refine_ls_number_restraints 366
_refine_ls_restrained_S_all 1.024
_refine_ls_R_factor_all 0.0810
_refine_ls_R_factor_gt 0.0521
_refine_ls_shift/su_max 0.001
_refine_ls_shift/su_mean 0.000
_refine_ls_structure_factor_coef Fsqd
_refine_ls_weighting_details 'w=1/[\s^2^(Fo^2^)+(0.0452P)^2^+1.5418P] where P=(Fo^2^+2Fc^2^)/3'
_refine_ls_weighting_scheme calc
_refine_ls_wR_factor_gt 0.1138
_refine_ls_wR_factor_ref 0.1280
_reflns_Friedel_coverage 0.000
_reflns_number_gt 5980
_reflns_number_total 8131
_reflns_threshold_expression 'I > 2\s(I)'
_cod_data_source_file d5dt01182e3.cif
_cod_data_source_block mo_jvr210423P1
_cod_depositor_comments 'Adding full bibliography for 7719051--7719060.cif.'
_cod_database_code 7719052
_shelx_shelxl_version_number 2019/1
_shelx_space_group_comment
;
The symmetry employed for this shelxl refinement is uniquely defined
by the following loop, which should always be used as a source of
symmetry information in preference to the above space-group names.
They are only intended as comments.
;
_shelx_estimated_absorpt_t_min 0.905
_shelx_estimated_absorpt_t_max 0.972
_exptl_absorpt_special_details
;
The ratio of minimum to maximum
apparent transmission was 0.839
;

loop_
_space_group_symop_operation_xyz
'x, y, z'
'-x, -y, -z'

loop_
_atom_site_label
_atom_site_type_symbol
_atom_site_fract_x
_atom_site_fract_y
_atom_site_fract_z
_atom_site_U_iso_or_equiv
_atom_site_adp_type
_atom_site_occupancy
_atom_site_site_symmetry_order
_atom_site_calc_flag
_atom_site_refinement_flags_posn
_atom_site_refinement_flags_adp
_atom_site_refinement_flags_occupancy
_atom_site_disorder_assembly
_atom_site_disorder_group
P1 P 0.63604(7) 0.70286(4) 0.14766(4) 0.02985(15) Uani 1 1 d . . . . .
Cl1 Cl 0.40226(7) 0.76484(6) 0.19955(5) 0.05050(19) Uani 1 1 d . . . . .
N1 N 0.70717(19) 0.62922(12) 0.21758(11) 0.0217(3) Uani 1 1 d . . . . .
C1 C 0.7626(2) 0.56514(14) 0.28995(13) 0.0170(4) Uani 1 1 d . . . . .
C2 C 0.7830(2) 0.61133(14) 0.35967(13) 0.0166(4) Uani 1 1 d . . . . .
C3 C 0.8414(2) 0.54521(15) 0.42940(13) 0.0199(4) Uani 1 1 d . . . . .
H3 H 0.855003 0.574637 0.476838 0.024 Uiso 1 1 calc R U . . .
C5 C 0.8626(2) 0.39400(15) 0.36254(13) 0.0206(4) Uani 1 1 d . . . . .
H5 H 0.891030 0.320023 0.364418 0.025 Uiso 1 1 calc R U . . .
C4 C 0.8805(2) 0.43752(15) 0.43167(14) 0.0225(4) Uani 1 1 d . . . . .
H4 H 0.919395 0.393677 0.480495 0.027 Uiso 1 1 calc R U . . .
C6 C 0.8042(2) 0.45492(14) 0.29014(13) 0.0171(4) Uani 1 1 d . . . . .
C7 C 0.7304(2) 0.72993(14) 0.36502(12) 0.0162(4) Uani 1 1 d . . . . .
C9 C 0.7779(2) 0.79897(14) 0.27061(12) 0.0168(4) Uani 1 1 d . . . . .
C8 C 0.5578(2) 0.74375(16) 0.39977(13) 0.0210(4) Uani 1 1 d . . . . .
H8A H 0.515077 0.733401 0.351977 0.031 Uiso 1 1 calc R U . . .
H8B H 0.518170 0.814912 0.414033 0.031 Uiso 1 1 calc R U . . .
H8C H 0.530888 0.691687 0.455305 0.031 Uiso 1 1 calc R U . . .
C10 C 0.6848(2) 0.89038(15) 0.24175(13) 0.0211(4) Uani 1 1 d . . . . .
H10 H 0.592000 0.912507 0.282462 0.025 Uiso 1 1 calc R U . . .
C11 C 0.7245(2) 0.95020(16) 0.15447(15) 0.0283(5) Uani 1 1 d . . . . .
C12 C 0.8596(2) 0.91677(17) 0.09549(14) 0.0295(5) Uani 1 1 d . . . . .
H12 H 0.886638 0.956248 0.035396 0.035 Uiso 1 1 calc R U . . .
C13 C 0.9568(2) 0.82646(16) 0.12240(14) 0.0243(4) Uani 1 1 d . . . . .
C14 C 0.9144(2) 0.76939(14) 0.21007(13) 0.0192(4) Uani 1 1 d . . . . .
H14 H 0.980501 0.708319 0.229440 0.023 Uiso 1 1 calc R U . . .
C15 C 0.6202(3) 1.0496(2) 0.12594(19) 0.0491(7) Uani 1 1 d . . . . .
H15A H 0.635394 1.062887 0.058969 0.074 Uiso 1 1 calc R U . . .
H15B H 0.641654 1.109412 0.145068 0.074 Uiso 1 1 calc R U . . .
H15C H 0.516166 1.040810 0.155350 0.074 Uiso 1 1 calc R U . . .
C16 C 1.1023(3) 0.7887(2) 0.05761(16) 0.0375(6) Uani 1 1 d . . . . .
H16A H 1.094413 0.814078 -0.006028 0.056 Uiso 1 1 calc R U . . .
H16B H 1.123533 0.711513 0.069068 0.056 Uiso 1 1 calc R U . . .
H16C H 1.183547 0.816143 0.067656 0.056 Uiso 1 1 calc R U . . .
C17 C 0.7976(2) 0.76310(13) 0.43338(12) 0.0162(4) Uani 1 1 d . . . . .
C19 C 0.9996(2) 0.82574(15) 0.46466(14) 0.0214(4) Uani 1 1 d . . . . .
C20 C 0.9137(2) 0.83462(15) 0.55302(14) 0.0226(4) Uani 1 1 d . . . . .
H20 H 0.951552 0.861131 0.592860 0.027 Uiso 1 1 calc R U . . .
C21 C 0.7734(2) 0.80540(15) 0.58405(13) 0.0222(4) Uani 1 1 d . . . . .
C22 C 0.7175(2) 0.76965(15) 0.52399(13) 0.0202(4) Uani 1 1 d . . . . .
H22 H 0.621700 0.749033 0.545321 0.024 Uiso 1 1 calc R U . . .
C23 C 1.1539(2) 0.85453(19) 0.43229(17) 0.0337(5) Uani 1 1 d . . . . .
H23A H 1.198446 0.841997 0.369059 0.051 Uiso 1 1 calc R U . . .
H23B H 1.216776 0.811157 0.472414 0.051 Uiso 1 1 calc R U . . .
H23C H 1.146826 0.929156 0.434344 0.051 Uiso 1 1 calc R U . . .
C24 C 0.6826(3) 0.8136(2) 0.68114(15) 0.0365(5) Uani 1 1 d . . . . .
H24A H 0.643777 0.887887 0.686099 0.055 Uiso 1 1 calc R U . . .
H24B H 0.746423 0.782997 0.724046 0.055 Uiso 1 1 calc R U . . .
H24C H 0.598826 0.775195 0.696226 0.055 Uiso 1 1 calc R U . . .
C25 C 0.7930(2) 0.40248(14) 0.21226(12) 0.0167(4) Uani 1 1 d . . . . .
C26 C 0.9011(2) 0.44665(16) 0.12229(14) 0.0247(4) Uani 1 1 d . . . . .
H26A H 0.904796 0.409157 0.073243 0.037 Uiso 1 1 calc R U . . .
H26B H 1.001563 0.436730 0.132279 0.037 Uiso 1 1 calc R U . . .
H26C H 0.865190 0.521980 0.104485 0.037 Uiso 1 1 calc R U . . .
C27 C 0.6324(2) 0.42162(14) 0.19913(13) 0.0173(4) Uani 1 1 d . . . . .
C28 C 0.5076(2) 0.46508(15) 0.26071(13) 0.0215(4) Uani 1 1 d . . . . .
H28 H 0.520272 0.486082 0.312805 0.026 Uiso 1 1 calc R U . . .
C29 C 0.3640(2) 0.47854(17) 0.24765(15) 0.0283(5) Uani 1 1 d . . . . .
C30 C 0.3465(2) 0.44480(18) 0.17305(16) 0.0333(5) Uani 1 1 d . . . . .
H30 H 0.249192 0.454679 0.163166 0.040 Uiso 1 1 calc R U . . .
C31 C 0.4678(3) 0.39691(17) 0.11242(15) 0.0306(5) Uani 1 1 d . . . . .
C32 C 0.6101(2) 0.38673(15) 0.12575(14) 0.0240(4) Uani 1 1 d . . . . .
H32 H 0.694183 0.355235 0.083832 0.029 Uiso 1 1 calc R U . . .
C33 C 0.2314(3) 0.5293(2) 0.31373(19) 0.0500(7) Uani 1 1 d . . . . .
H33A H 0.193578 0.599730 0.283722 0.075 Uiso 1 1 calc R U . . .
H33B H 0.261748 0.535028 0.368025 0.075 Uiso 1 1 calc R U . . .
H33C H 0.152378 0.486061 0.332512 0.075 Uiso 1 1 calc R U . . .
C34 C 0.4458(3) 0.3546(2) 0.03460(19) 0.0485(7) Uani 1 1 d . . . . .
H34A H 0.361902 0.399874 0.011889 0.073 Uiso 1 1 calc R U . . .
H34B H 0.424066 0.282805 0.056802 0.073 Uiso 1 1 calc R U . . .
H34C H 0.537162 0.353647 -0.015389 0.073 Uiso 1 1 calc R U . . .
C35 C 0.8380(2) 0.28123(14) 0.23507(13) 0.0181(4) Uani 1 1 d . . . . .
C36 C 0.9718(2) 0.22547(15) 0.19006(14) 0.0219(4) Uani 1 1 d . . . . .
H36 H 1.040243 0.262809 0.143104 0.026 Uiso 1 1 calc R U . . .
C37 C 1.0077(2) 0.11626(16) 0.21218(14) 0.0248(4) Uani 1 1 d . . . . .
C38 C 0.9083(2) 0.06237(15) 0.28105(14) 0.0251(4) Uani 1 1 d . . . . .
H38 H 0.932085 -0.012184 0.296024 0.030 Uiso 1 1 calc R U . . .
C39 C 0.7742(2) 0.11480(15) 0.32900(14) 0.0219(4) Uani 1 1 d . . . . .
C40 C 0.7405(2) 0.22402(15) 0.30448(13) 0.0203(4) Uani 1 1 d . . . . .
H40 H 0.648476 0.260639 0.335913 0.024 Uiso 1 1 calc R U . . .
C41 C 1.1535(3) 0.05717(19) 0.16231(18) 0.0380(6) Uani 1 1 d . . . . .
H41A H 1.133554 -0.002080 0.141627 0.057 Uiso 1 1 calc R U . . .
H41B H 1.220089 0.030484 0.204005 0.057 Uiso 1 1 calc R U . . .
H41C H 1.201427 0.104797 0.108974 0.057 Uiso 1 1 calc R U . . .
C42 C 0.6691(3) 0.05497(16) 0.40563(15) 0.0293(5) Uani 1 1 d . . . . .
H42A H 0.606010 0.102534 0.447454 0.044 Uiso 1 1 calc R U . . .
H42B H 0.727311 -0.003186 0.439572 0.044 Uiso 1 1 calc R U . . .
H42C H 0.605667 0.026675 0.379701 0.044 Uiso 1 1 calc R U . . .
C18 C 0.9406(2) 0.78968(14) 0.40631(13) 0.0182(4) Uani 1 1 d . . . . .
H18 H 0.999568 0.782929 0.345972 0.022 Uiso 1 1 calc R U . . .

loop_
_atom_site_aniso_label
_atom_site_aniso_U_11
_atom_site_aniso_U_22
_atom_site_aniso_U_33
_atom_site_aniso_U_23
_atom_site_aniso_U_13
_atom_site_aniso_U_12
P1 0.0428(3) 0.0253(3) 0.0273(3) -0.0057(2) -0.0230(3) 0.0019(2)
Cl1 0.0455(4) 0.0544(4) 0.0596(4) -0.0228(3) -0.0356(3) 0.0178(3)
N1 0.0304(9) 0.0154(8) 0.0261(9) -0.0067(7) -0.0160(7) -0.0030(6)
C1 0.0185(9) 0.0153(9) 0.0198(9) -0.0020(7) -0.0090(7) -0.0034(7)
C2 0.0164(9) 0.0145(8) 0.0210(9) -0.0046(7) -0.0059(7) -0.0037(7)
C3 0.0251(10) 0.0185(9) 0.0206(9) -0.0041(7) -0.0113(8) -0.0050(7)
C5 0.0240(10) 0.0136(9) 0.0278(10) -0.0029(7) -0.0133(8) -0.0021(7)
C4 0.0286(10) 0.0166(9) 0.0269(10) 0.0004(8) -0.0172(8) -0.0037(7)
C6 0.0161(9) 0.0170(9) 0.0208(9) -0.0052(7) -0.0069(7) -0.0031(7)
C7 0.0168(9) 0.0154(9) 0.0187(9) -0.0050(7) -0.0076(7) -0.0014(7)
C9 0.0214(9) 0.0153(9) 0.0178(9) -0.0053(7) -0.0085(7) -0.0045(7)
C8 0.0190(9) 0.0238(10) 0.0224(10) -0.0055(8) -0.0080(8) -0.0033(7)
C10 0.0221(10) 0.0186(9) 0.0242(10) -0.0055(8) -0.0072(8) -0.0028(7)
C11 0.0316(11) 0.0232(10) 0.0295(11) 0.0008(8) -0.0120(9) -0.0030(8)
C12 0.0338(11) 0.0318(11) 0.0214(10) 0.0032(9) -0.0078(9) -0.0090(9)
C13 0.0255(10) 0.0283(11) 0.0212(10) -0.0062(8) -0.0058(8) -0.0071(8)
C14 0.0208(9) 0.0168(9) 0.0229(9) -0.0064(7) -0.0086(7) -0.0016(7)
C15 0.0433(15) 0.0403(14) 0.0445(15) 0.0155(12) -0.0083(12) 0.0059(11)
C16 0.0346(12) 0.0455(14) 0.0272(12) -0.0067(10) -0.0003(10) -0.0048(10)
C17 0.0208(9) 0.0106(8) 0.0194(9) -0.0030(7) -0.0102(7) -0.0003(7)
C19 0.0231(10) 0.0162(9) 0.0283(10) -0.0023(8) -0.0144(8) -0.0014(7)
C20 0.0290(10) 0.0173(9) 0.0281(10) -0.0076(8) -0.0180(8) 0.0007(8)
C21 0.0297(10) 0.0187(9) 0.0209(9) -0.0066(8) -0.0112(8) 0.0003(8)
C22 0.0240(10) 0.0184(9) 0.0209(9) -0.0048(7) -0.0084(8) -0.0036(7)
C23 0.0266(11) 0.0424(13) 0.0411(13) -0.0131(11) -0.0136(10) -0.0112(9)
C24 0.0437(14) 0.0478(14) 0.0235(11) -0.0141(10) -0.0093(10) -0.0094(11)
C25 0.0183(9) 0.0149(9) 0.0189(9) -0.0054(7) -0.0059(7) -0.0027(7)
C26 0.0233(10) 0.0224(10) 0.0263(10) -0.0064(8) -0.0015(8) -0.0031(8)
C27 0.0204(9) 0.0143(9) 0.0190(9) -0.0020(7) -0.0076(7) -0.0038(7)
C28 0.0228(10) 0.0220(10) 0.0213(10) -0.0048(8) -0.0066(8) -0.0042(7)
C29 0.0204(10) 0.0299(11) 0.0317(11) 0.0009(9) -0.0063(8) -0.0046(8)
C30 0.0251(11) 0.0362(12) 0.0429(13) 0.0029(10) -0.0193(10) -0.0097(9)
C31 0.0386(12) 0.0295(11) 0.0328(12) -0.0030(9) -0.0217(10) -0.0099(9)
C32 0.0298(11) 0.0212(10) 0.0243(10) -0.0073(8) -0.0106(8) -0.0027(8)
C33 0.0225(12) 0.0712(19) 0.0438(15) -0.0053(13) -0.0010(11) 0.0038(12)
C34 0.0637(18) 0.0496(16) 0.0526(16) -0.0128(13) -0.0409(14) -0.0125(13)
C35 0.0213(9) 0.0162(9) 0.0214(9) -0.0077(7) -0.0107(7) -0.0010(7)
C36 0.0218(9) 0.0224(10) 0.0240(10) -0.0073(8) -0.0083(8) -0.0021(7)
C37 0.0252(10) 0.0237(10) 0.0304(11) -0.0141(8) -0.0131(8) 0.0034(8)
C38 0.0324(11) 0.0157(9) 0.0327(11) -0.0085(8) -0.0172(9) 0.0008(8)
C39 0.0295(10) 0.0176(9) 0.0254(10) -0.0065(8) -0.0149(8) -0.0045(7)
C40 0.0216(9) 0.0168(9) 0.0260(10) -0.0083(8) -0.0092(8) -0.0012(7)
C41 0.0326(12) 0.0322(12) 0.0470(14) -0.0176(11) -0.0095(11) 0.0094(9)
C42 0.0367(12) 0.0194(10) 0.0337(12) -0.0046(9) -0.0105(9) -0.0061(8)
C18 0.0207(9) 0.0150(9) 0.0205(9) -0.0031(7) -0.0089(7) -0.0009(7)

loop_
_atom_type_symbol
_atom_type_description
_atom_type_scat_dispersion_real
_atom_type_scat_dispersion_imag
_atom_type_scat_source
C C 0.0033 0.0016 'International Tables Vol C Tables 4.2.6.8 and 6.1.1.4'
H H 0.0000 0.0000 'International Tables Vol C Tables 4.2.6.8 and 6.1.1.4'
Cl Cl 0.1484 0.1585 'International Tables Vol C Tables 4.2.6.8 and 6.1.1.4'
N N 0.0061 0.0033 'International Tables Vol C Tables 4.2.6.8 and 6.1.1.4'
P P 0.1023 0.0942 'International Tables Vol C Tables 4.2.6.8 and 6.1.1.4'

loop_
_geom_angle_atom_site_label_1
_geom_angle_atom_site_label_2
_geom_angle_atom_site_label_3
_geom_angle
_geom_angle_site_symmetry_1
_geom_angle_site_symmetry_3
_geom_angle_publ_flag
N1 P1 Cl1 114.23(8) . . ?
C1 N1 P1 174.14(16) . . ?
N1 C1 C6 118.99(16) . . ?
N1 C1 C2 119.74(16) . . ?
C6 C1 C2 121.20(16) . . ?
C3 C2 C1 118.02(16) . . ?
C3 C2 C7 119.11(16) . . ?
C1 C2 C7 122.66(16) . . ?
C4 C3 C2 121.67(18) . . ?
C4 C3 H3 119.2 . . ?
C2 C3 H3 119.2 . . ?
C4 C5 C6 122.26(17) . . ?
C4 C5 H5 118.9 . . ?
C6 C5 H5 118.9 . . ?
C5 C4 C3 119.65(18) . . ?
C5 C4 H4 120.2 . . ?
C3 C4 H4 120.2 . . ?
C5 C6 C1 117.17(17) . . ?
C5 C6 C25 120.00(16) . . ?
C1 C6 C25 122.78(16) . . ?
C9 C7 C2 111.31(14) . . ?
C9 C7 C8 111.36(15) . . ?
C2 C7 C8 105.19(14) . . ?
C9 C7 C17 107.71(14) . . ?
C2 C7 C17 111.30(14) . . ?
C8 C7 C17 109.99(15) . . ?
C10 C9 C14 118.03(17) . . ?
C10 C9 C7 121.45(16) . . ?
C14 C9 C7 120.49(16) . . ?
C7 C8 H8A 109.5 . . ?
C7 C8 H8B 109.5 . . ?
H8A C8 H8B 109.5 . . ?
C7 C8 H8C 109.5 . . ?
H8A C8 H8C 109.5 . . ?
H8B C8 H8C 109.5 . . ?
C9 C10 C11 121.48(18) . . ?
C9 C10 H10 119.3 . . ?
C11 C10 H10 119.3 . . ?
C12 C11 C10 118.74(19) . . ?
C12 C11 C15 121.5(2) . . ?
C10 C11 C15 119.8(2) . . ?
C11 C12 C13 121.43(19) . . ?
C11 C12 H12 119.3 . . ?
C13 C12 H12 119.3 . . ?
C14 C13 C12 118.33(18) . . ?
C14 C13 C16 120.17(19) . . ?
C12 C13 C16 121.47(19) . . ?
C13 C14 C9 121.96(17) . . ?
C13 C14 H14 119.0 . . ?
C9 C14 H14 119.0 . . ?
C11 C15 H15A 109.5 . . ?
C11 C15 H15B 109.5 . . ?
H15A C15 H15B 109.5 . . ?
C11 C15 H15C 109.5 . . ?
H15A C15 H15C 109.5 . . ?
H15B C15 H15C 109.5 . . ?
C13 C16 H16A 109.5 . . ?
C13 C16 H16B 109.5 . . ?
H16A C16 H16B 109.5 . . ?
C13 C16 H16C 109.5 . . ?
H16A C16 H16C 109.5 . . ?
H16B C16 H16C 109.5 . . ?
C18 C17 C22 116.91(17) . . ?
C18 C17 C7 121.26(16) . . ?
C22 C17 C7 121.82(16) . . ?
C20 C19 C18 118.72(18) . . ?
C20 C19 C23 120.77(18) . . ?
C18 C19 C23 120.52(19) . . ?
C21 C20 C19 121.00(18) . . ?
C21 C20 H20 119.5 . . ?
C19 C20 H20 119.5 . . ?
C20 C21 C22 118.84(18) . . ?
C20 C21 C24 120.26(18) . . ?
C22 C21 C24 120.90(19) . . ?
C21 C22 C17 122.16(18) . . ?
C21 C22 H22 118.9 . . ?
C17 C22 H22 118.9 . . ?
C19 C23 H23A 109.5 . . ?
C19 C23 H23B 109.5 . . ?
H23A C23 H23B 109.5 . . ?
C19 C23 H23C 109.5 . . ?
H23A C23 H23C 109.5 . . ?
H23B C23 H23C 109.5 . . ?
C21 C24 H24A 109.5 . . ?
C21 C24 H24B 109.5 . . ?
H24A C24 H24B 109.5 . . ?
C21 C24 H24C 109.5 . . ?
H24A C24 H24C 109.5 . . ?
H24B C24 H24C 109.5 . . ?
C27 C25 C35 105.45(14) . . ?
C27 C25 C6 113.13(15) . . ?
C35 C25 C6 110.37(14) . . ?
C27 C25 C26 110.27(15) . . ?
C35 C25 C26 109.98(15) . . ?
C6 C25 C26 107.65(15) . . ?
C25 C26 H26A 109.5 . . ?
C25 C26 H26B 109.5 . . ?
H26A C26 H26B 109.5 . . ?
C25 C26 H26C 109.5 . . ?
H26A C26 H26C 109.5 . . ?
H26B C26 H26C 109.5 . . ?
C28 C27 C32 118.16(17) . . ?
C28 C27 C25 123.08(16) . . ?
C32 C27 C25 118.59(17) . . ?
C27 C28 C29 121.33(19) . . ?
C27 C28 H28 119.3 . . ?
C29 C28 H28 119.3 . . ?
C30 C29 C28 118.8(2) . . ?
C30 C29 C33 121.0(2) . . ?
C28 C29 C33 120.2(2) . . ?
C29 C30 C31 121.43(19) . . ?
C29 C30 H30 119.3 . . ?
C31 C30 H30 119.3 . . ?
C30 C31 C32 118.6(2) . . ?
C30 C31 C34 120.8(2) . . ?
C32 C31 C34 120.6(2) . . ?
C31 C32 C27 121.60(19) . . ?
C31 C32 H32 119.2 . . ?
C27 C32 H32 119.2 . . ?
C29 C33 H33A 109.5 . . ?
C29 C33 H33B 109.5 . . ?
H33A C33 H33B 109.5 . . ?
C29 C33 H33C 109.5 . . ?
H33A C33 H33C 109.5 . . ?
H33B C33 H33C 109.5 . . ?
C31 C34 H34A 109.5 . . ?
C31 C34 H34B 109.5 . . ?
H34A C34 H34B 109.5 . . ?
C31 C34 H34C 109.5 . . ?
H34A C34 H34C 109.5 . . ?
H34B C34 H34C 109.5 . . ?
C36 C35 C40 117.73(17) . . ?
C36 C35 C25 123.34(17) . . ?
C40 C35 C25 118.93(16) . . ?
C35 C36 C37 121.61(19) . . ?
C35 C36 H36 119.2 . . ?
C37 C36 H36 119.2 . . ?
C38 C37 C36 119.00(18) . . ?
C38 C37 C41 120.24(19) . . ?
C36 C37 C41 120.8(2) . . ?
C37 C38 C39 121.52(18) . . ?
C37 C38 H38 119.2 . . ?
C39 C38 H38 119.2 . . ?
C38 C39 C40 118.14(18) . . ?
C38 C39 C42 120.76(18) . . ?
C40 C39 C42 121.10(18) . . ?
C39 C40 C35 121.99(18) . . ?
C39 C40 H40 119.0 . . ?
C35 C40 H40 119.0 . . ?
C37 C41 H41A 109.5 . . ?
C37 C41 H41B 109.5 . . ?
H41A C41 H41B 109.5 . . ?
C37 C41 H41C 109.5 . . ?
H41A C41 H41C 109.5 . . ?
H41B C41 H41C 109.5 . . ?
C39 C42 H42A 109.5 . . ?
C39 C42 H42B 109.5 . . ?
H42A C42 H42B 109.5 . . ?
C39 C42 H42C 109.5 . . ?
H42A C42 H42C 109.5 . . ?
H42B C42 H42C 109.5 . . ?
C19 C18 C17 122.29(18) . . ?
C19 C18 H18 118.9 . . ?
C17 C18 H18 118.9 . . ?

loop_
_geom_bond_atom_site_label_1
_geom_bond_atom_site_label_2
_geom_bond_distance
_geom_bond_site_symmetry_2
_geom_bond_publ_flag
P1 N1 1.4854(17) . ?
P1 Cl1 2.1618(9) . ?
N1 C1 1.394(2) . ?
C1 C6 1.420(2) . ?
C1 C2 1.422(3) . ?
C2 C3 1.386(3) . ?
C2 C7 1.548(2) . ?
C3 C4 1.383(3) . ?
C3 H3 0.9500 . ?
C5 C4 1.382(3) . ?
C5 C6 1.394(3) . ?
C5 H5 0.9500 . ?
C4 H4 0.9500 . ?
C6 C25 1.550(3) . ?
C7 C9 1.538(3) . ?
C7 C8 1.548(2) . ?
C7 C17 1.553(2) . ?
C9 C10 1.392(3) . ?
C9 C14 1.394(3) . ?
C8 H8A 0.9800 . ?
C8 H8B 0.9800 . ?
C8 H8C 0.9800 . ?
C10 C11 1.394(3) . ?
C10 H10 0.9500 . ?
C11 C12 1.386(3) . ?
C11 C15 1.516(3) . ?
C12 C13 1.394(3) . ?
C12 H12 0.9500 . ?
C13 C14 1.387(3) . ?
C13 C16 1.507(3) . ?
C14 H14 0.9500 . ?
C15 H15A 0.9800 . ?
C15 H15B 0.9800 . ?
C15 H15C 0.9800 . ?
C16 H16A 0.9800 . ?
C16 H16B 0.9800 . ?
C16 H16C 0.9800 . ?
C17 C18 1.396(3) . ?
C17 C22 1.397(3) . ?
C19 C20 1.388(3) . ?
C19 C18 1.393(3) . ?
C19 C23 1.506(3) . ?
C20 C21 1.387(3) . ?
C20 H20 0.9500 . ?
C21 C22 1.392(3) . ?
C21 C24 1.511(3) . ?
C22 H22 0.9500 . ?
C23 H23A 0.9800 . ?
C23 H23B 0.9800 . ?
C23 H23C 0.9800 . ?
C24 H24A 0.9800 . ?
C24 H24B 0.9800 . ?
C24 H24C 0.9800 . ?
C25 C27 1.545(3) . ?
C25 C35 1.549(2) . ?
C25 C26 1.551(3) . ?
C26 H26A 0.9800 . ?
C26 H26B 0.9800 . ?
C26 H26C 0.9800 . ?
C27 C28 1.388(3) . ?
C27 C32 1.394(3) . ?
C28 C29 1.394(3) . ?
C28 H28 0.9500 . ?
C29 C30 1.383(3) . ?
C29 C33 1.504(3) . ?
C30 C31 1.385(3) . ?
C30 H30 0.9500 . ?
C31 C32 1.390(3) . ?
C31 C34 1.511(3) . ?
C32 H32 0.9500 . ?
C33 H33A 0.9800 . ?
C33 H33B 0.9800 . ?
C33 H33C 0.9800 . ?
C34 H34A 0.9800 . ?
C34 H34B 0.9800 . ?
C34 H34C 0.9800 . ?
C35 C36 1.392(3) . ?
C35 C40 1.398(3) . ?
C36 C37 1.393(3) . ?
C36 H36 0.9500 . ?
C37 C38 1.382(3) . ?
C37 C41 1.512(3) . ?
C38 C39 1.392(3) . ?
C38 H38 0.9500 . ?
C39 C40 1.395(3) . ?
C39 C42 1.507(3) . ?
C40 H40 0.9500 . ?
C41 H41A 0.9800 . ?
C41 H41B 0.9800 . ?
C41 H41C 0.9800 . ?
C42 H42A 0.9800 . ?
C42 H42B 0.9800 . ?
C42 H42C 0.9800 . ?
C18 H18 0.9500 . ?
